data_2003198
loop_
_publ_author_name
'Trevor W. Hambley'
'Robert K. Knott'
'Timothy W. Jackson'
'Masaharu Kojima'
'Richard M. Lambrecht'

_publ_section_title
;
[3,10-Diethyl-5,8-diazadodecane-3,10-dithiolato-(3-)-N,N',S,S']oxorhenium(IV)
Chloroform Solvate
;
_journal_coeditor_code FG1012
_journal_issue 2
_journal_name_full 'Acta Crystallographica C'
_journal_page_first 203
_journal_page_last 205
_journal_paper_doi 10.1107/S0108270194007651
_journal_volume 51
_journal_year 1995
_chemical_formula_moiety 'C14 H29 N2 O Re S2 , C H Cl3'
_chemical_formula_sum 'C15 H30 Cl3 N2 O Re S2'
_chemical_formula_weight 611.10
_space_group_IT_number 14
_space_group_name_Hall '-P 2yn'
_space_group_name_H-M_alt 'P 1 21/n 1'
_symmetry_space_group_name_H-M 'P 1 21/n 1'
_atom_type_scat_source IntTabIV
_cell_angle_alpha 90
_cell_angle_beta 90.92(9)
_cell_angle_gamma 90
_cell_formula_units_Z 4
_cell_length_a 7.058(7)
_cell_length_b 18.962(7)
_cell_length_c 17.05(2)
_cell_measurement_reflns_used 25
_cell_measurement_temperature 273.2
_cell_measurement_theta_max 12.0
_cell_measurement_theta_min 9.0
_cell_volume 2281(2)
_computing_structure_solution 'TEXSAN (Molecular Structure Corporation, 1993)'
_diffrn_radiation_type MoK\a
_diffrn_radiation_wavelength 0.7109
_exptl_absorpt_coefficient_mu 5.867
_exptl_crystal_colour purple
_exptl_crystal_density_diffrn 1.779
_exptl_crystal_density_meas ?
_exptl_crystal_description needles
_exptl_crystal_size_max 0.45
_exptl_crystal_size_mid 0.18
_exptl_crystal_size_min 0.15
_refine_diff_density_max 3.35
_refine_diff_density_min -3.79
_refine_ls_extinction_coef 0.04708
_refine_ls_extinction_method Zachariasen_type_2_Gaussian_isotropic
_refine_ls_shift/esd_max 0.0110
_refine_ls_weighting_scheme sigma
_cod_original_sg_symbol_H-M 'P 21/n'
_cod_database_code 2003198

loop_
_space_group_symop_id
_space_group_symop_operation_xyz
1 x,y,z
2 -x+1/2,y+1/2,-z+1/2
3 -x,-y,-z
4 x+1/2,-y+1/2,z+1/2

loop_
_atom_site_aniso_label
_atom_site_aniso_U_11
_atom_site_aniso_U_12
_atom_site_aniso_U_13
_atom_site_aniso_U_22
_atom_site_aniso_U_23
_atom_site_aniso_U_33
Re(1) 0.0186(3) 0.0000(3) -0.0018(2) 0.0420(3) 0.0004(3) 0.0257(3)
Cl(1) 0.071(3) 0.023(3) 0.005(3) 0.102(4) -0.017(3) 0.080(4)
Cl(2) 0.099(4) -0.003(3) 0.013(3) 0.107(4) 0.001(3) 0.063(3)
Cl(3) 0.111(4) 0.020(3) 0.014(3) 0.071(3) 0.004(3) 0.095(4)
S(1) 0.032(2) -0.003(2) 0.011(2) 0.052(2) 0.001(2) 0.040(2)
S(2) 0.033(2) -0.001(2) 0.004(2) 0.051(2) 0.000(2) 0.031(2)
O(1) 0.031(5) 0.021(4) 0.006(4) 0.064(6) 0.014(5) 0.031(6)
N(1) 0.030(5) 0.005(5) -0.001(4) 0.046(6) 0.003(5) 0.019(6)
N(2) 0.023(5) -0.008(5) 0.004(5) 0.051(7) -0.007(5) 0.028(6)
C(1) 0.040(8) 0.008(6) 0.004(7) 0.042(8) 0.000(7) 0.032(8)
C(2) 0.063(10) 0.001(7) -0.014(8) 0.040(8) 0.001(7) 0.039(9)
C(3) 0.08(1) 0.01(1) 0.011(9) 0.10(1) -0.003(10) 0.032(10)
C(4) 0.07(1) 0.018(8) -0.001(8) 0.056(10) 0.001(8) 0.036(9)
C(5) 0.11(1) 0.019(10) -0.01(1) 0.05(1) 0.002(10) 0.07(1)
C(6) 0.030(7) 0.009(6) 0.002(6) 0.052(9) 0.003(7) 0.036(8)
C(7) 0.025(7) -0.005(6) 0.008(6) 0.053(9) 0.000(7) 0.041(9)
C(8) 0.036(7) -0.001(6) 0.007(6) 0.051(9) -0.005(7) 0.020(7)
C(9) 0.045(8) -0.001(7) 0.003(7) 0.049(9) -0.001(7) 0.031(8)
C(10) 0.09(1) 0.006(10) 0.004(10) 0.06(1) -0.009(9) 0.05(1)
C(11) 0.10(1) 0.001(10) -0.004(9) 0.06(1) -0.008(8) 0.023(8)
C(12) 0.06(1) -0.01(1) 0.028(9) 0.13(2) 0.00(1) 0.04(1)
C(13) 0.026(7) -0.008(7) -0.001(6) 0.07(1) -0.014(8) 0.032(8)
C(14) 0.020(6) -0.002(6) -0.001(6) 0.062(10) -0.001(8) 0.047(9)
C(15) 0.042(9) -0.004(8) 0.003(8) 0.08(1) -0.014(10) 0.06(1)

loop_
_atom_site_label
_atom_site_fract_x
_atom_site_fract_y
_atom_site_fract_z
_atom_site_U_iso_or_equiv
Re(1) 0.02523(6) 0.54556(3) 0.35493(3) 0.0288
Cl(1) 0.9208(6) 0.1569(3) 0.3060(3) 0.0840
Cl(2) 0.6621(7) 0.1754(3) 0.4324(3) 0.0896
Cl(3) 0.6935(7) 0.2822(3) 0.3151(3) 0.0921
S(1) 0.0110(5) 0.6643(2) 0.3646(2) 0.0414
S(2) 0.1736(4) 0.5603(2) 0.2384(2) 0.0383
O(1) 0.175(1) 0.5000(5) 0.4190(5) 0.0420
N(1) -0.228(1) 0.5500(5) 0.4250(5) 0.0315
N(2) -0.144(1) 0.4885(5) 0.2921(6) 0.0338
C(1) -0.179(2) 0.6775(7) 0.4383(8) 0.0381
C(2) -0.089(2) 0.6741(7) 0.5208(8) 0.0474
C(3) -0.224(2) 0.6858(9) 0.5869(9) 0.0701
C(4) -0.278(2) 0.7480(8) 0.4210(8) 0.0535
C(5) -0.158(3) 0.8137(8) 0.434(1) 0.0757
C(6) -0.322(2) 0.6180(7) 0.4232(8) 0.0394
C(7) -0.354(2) 0.4886(7) 0.4024(8) 0.0395
C(8) 0.088(2) 0.4802(7) 0.1871(7) 0.0357
C(9) 0.208(2) 0.4174(7) 0.2165(8) 0.0418
C(10) 0.152(2) 0.3467(9) 0.1831(9) 0.0690
C(11) 0.106(2) 0.4911(8) 0.0981(8) 0.0599
C(12) 0.310(2) 0.4983(10) 0.0682(9) 0.0755
C(13) -0.119(2) 0.4734(8) 0.2090(8) 0.0435
C(14) -0.340(2) 0.4760(7) 0.3162(8) 0.0429
C(15) 0.702(2) 0.1930(8) 0.3321(9) 0.0583
H(1) -0.0322 0.6286 0.5273 0.0517
H(2) 0.0119 0.7087 0.5247 0.0517
H(3) -0.1582 0.6834 0.6357 0.0765
H(4) -0.2773 0.7324 0.5813 0.0765
H(5) -0.3208 0.6523 0.5842 0.0765
H(6) -0.3182 0.7487 0.3670 0.0572
H(7) -0.3870 0.7531 0.4528 0.0572
H(8) -0.1167 0.8169 0.4877 0.0803
H(9) -0.0469 0.8122 0.4020 0.0803
H(10) -0.2262 0.8559 0.4211 0.0803
H(11) -0.3784 0.6257 0.3716 0.0425
H(12) -0.4213 0.6209 0.4604 0.0425
H(13) -0.3124 0.4465 0.4301 0.0424
H(14) -0.4818 0.4974 0.4167 0.0424
H(15) 0.3396 0.4254 0.2062 0.0486
H(16) 0.1966 0.4144 0.2732 0.0486
H(17) 0.0245 0.3356 0.1943 0.0743
H(18) 0.1680 0.3465 0.1274 0.0743
H(19) 0.2314 0.3092 0.2045 0.0743
H(20) 0.0534 0.4530 0.0699 0.0674
H(21) 0.0471 0.5339 0.0830 0.0674
H(22) 0.3830 0.4556 0.0787 0.0799
H(23) 0.3134 0.5051 0.0117 0.0799
H(24) 0.3768 0.5365 0.0920 0.0799
H(25) -0.1645 0.4255 0.1962 0.0536
H(26) -0.1949 0.5046 0.1763 0.0536
H(27) -0.4265 0.5072 0.2894 0.0513
H(28) -0.3795 0.4284 0.3042 0.0513
H(29) 0.6015 0.1696 0.3016 0.0678
H(30) -0.1907 0.5435 0.4766 0.0355
